data_9016637
loop_
_publ_author_name
'Mills, S. J.'
'Kartashov, P. M.'
'Kampf, A. R.'
'Konev, A. A.'
'Koneva, A. A.'
'Raudsepp, M.'

_publ_section_title
;
 Cordylite-(La), a new mineral species in fenite from the Biraya Fe-REE
 deposit, Irkutsk, Russia
 Note: crystal 2
;
_journal_name_full 'The Canadian Mineralogist'
_journal_page_first 1281
_journal_page_last 1290
_journal_paper_doi 10.3749/canmin.50.5.1281
_journal_volume 50
_journal_year 2012
_chemical_compound_source 'Biraya Fe-REE deposit, Irkutsk, Russia'
_chemical_formula_sum 'C4 H0.19 Ba Ca0.39 Ce0.66 F0.75 La0.7 Na0.61 Nd0.12 O12.19 Pr0.04 Sr0.46'
_chemical_name_mineral Cordylite-(La)
_space_group_IT_number 194
_symmetry_space_group_name_Hall '-P 6c 2c'
_symmetry_space_group_name_H-M 'P 63/m m c'
_cell_angle_alpha 90
_cell_angle_beta 90
_cell_angle_gamma 120
_cell_formula_units_Z 2
_cell_length_a 5.1196
_cell_length_b 5.1196
_cell_length_c 23.1784
_cell_volume 526.122
_database_code_amcsd 0019704
_exptl_crystal_density_diffrn 4.276
_cod_original_formula_sum 'Ba La.7 Ce.66 Sr.46 Nd.12 Pr.04 (Na.61 Ca.39) F.75 O12.19 C4 H.19'
_cod_database_code 9016637

loop_
_space_group_symop_operation_xyz
x,y,z
-x,-x+y,1/2+z
x,x-y,1/2-z
-x+y,-x,1/2-z
x-y,x,1/2+z
-y,-x,z
y,x,-z
y,-x+y,-z
-y,x-y,z
x-y,-y,1/2+z
-x+y,y,1/2-z
x,y,1/2-z
-x,-y,1/2+z
x,x-y,z
-x,-x+y,-z
x-y,x,-z
-x+y,-x,z
y,x,1/2+z
-y,-x,1/2-z
-y,x-y,1/2-z
y,-x+y,1/2+z
-x+y,y,z
x-y,-y,-z
-x,-y,-z

loop_
_atom_site_aniso_label
_atom_site_aniso_U_11
_atom_site_aniso_U_22
_atom_site_aniso_U_33
_atom_site_aniso_U_12
_atom_site_aniso_U_13
_atom_site_aniso_U_23
Ba 0.01290 0.01290 0.01510 0.00647 0.00000 0.00000
La 0.00890 0.00890 0.01040 0.00445 0.00000 0.00000
Ce 0.00890 0.00890 0.01040 0.00445 0.00000 0.00000
Sr 0.00890 0.00890 0.01040 0.00445 0.00000 0.00000
Nd 0.00890 0.00890 0.01040 0.00445 0.00000 0.00000
Pr 0.00890 0.00890 0.01040 0.00445 0.00000 0.00000
Na 0.02600 0.02600 0.01440 0.01300 0.00000 0.00000
Ca 0.02600 0.02600 0.01440 0.01300 0.00000 0.00000
F 0.05800 0.05800 0.01100 0.02900 0.00000 0.00000
O-H 0.05800 0.05800 0.01100 0.02900 0.00000 0.00000
C1 0.01300 0.01300 0.01200 0.00630 0.00000 0.00000
C2 0.01200 0.01200 0.00800 0.00610 0.00000 0.00000
O1 0.01560 0.01140 0.02110 0.00570 -0.00050 -0.00110
O2 0.02440 0.00990 0.01840 0.00500 0.00020 0.00040

loop_
_atom_site_label
_atom_site_fract_x
_atom_site_fract_y
_atom_site_fract_z
_atom_site_occupancy
_atom_site_U_iso_or_equiv
_atom_site_type_symbol
_atom_site_attached_hydrogens
Ba 0.00000 0.00000 0.00000 1.00000 0.01370 Ba 0
La 0.33333 0.66667 0.35481 0.35000 0.00939 La 0
Ce 0.33333 0.66667 0.35481 0.33000 0.00939 Ce 0
Sr 0.33333 0.66667 0.35481 0.23000 0.00939 Sr 0
Nd 0.33333 0.66667 0.35481 0.06000 0.00939 Nd 0
Pr 0.33333 0.66667 0.35481 0.02000 0.00939 Pr 0
Na 0.33333 0.66667 0.75000 0.61000 0.02220 Na 0
Ca 0.33333 0.66667 0.75000 0.39000 0.02220 Ca 0
F 0.33333 0.66667 0.25000 0.75000 0.04200 F 0
O-H 0.33333 0.66667 0.25000 0.19000 0.04200 O 1
C1 0.00000 0.00000 0.67860 1.00000 0.01260 C 0
C2 0.66667 0.33333 0.43380 1.00000 0.01080 C 0
O1 0.14400 0.28790 0.82290 1.00000 0.01650 O 0
O2 0.52190 0.04380 0.43486 1.00000 0.01920 O 0

loop_
_cod_changelog_entry_id
_cod_changelog_entry_author
_cod_changelog_entry_date
_cod_changelog_entry_text
1
;cod-tools version 3.8.0
Id: cif_guess_AMCSD_atom_types 9574 2023-05-10 09:00:05Z saulius
;
2023-05-10T18:57:13+03:00
;Derived atom types and hydrogen counts
from atom names that follow the AMCSD naming convention
(Wat == water, O-H == hydroxyl).
;

loop_
_cod_related_entry_id
_cod_related_entry_database
_cod_related_entry_code
1 AMCSD 0019704
